data_4315366
loop_
_publ_author_name
'Aaron A. Rachford'
'Raymond Ziessel'
'Thomas Bura'
'Pascal Retailleau'
'Felix N. Castellano'

_publ_contact_author_address
;
Department of Chemistry and Center for Photochemical Sciences
Bowling Green State University
Bowling Green
Ohio 43403
USA, 
Laboratoire de Chimie Organique et Spectroscopies Avanc\'ees
associ\'e au CNRS
Ecole de Chimie, Polym\`eres, Mat\'eriaux (ECPM)
25 rue Becquerel
67087 Strasbourg Cedex 02
France
;
_publ_contact_author_email ziessel@unistra.fr;castell@bgsu.edu
_publ_contact_author_fax 0390242635
_publ_contact_author_name
;
'Castellano, Felix N.;Raymond Ziessel'
;
_publ_contact_author_phone 0390242689
_publ_section_title
;
 Boron Dipyrromethene (Bodipy) Phosphorescence Revealed in
 [Ir(ppy)2(bpy-C\\tbC-Bodipy)]+
;
_journal_name_full 'Inorganic Chemistry'
_journal_page_first 3730
_journal_page_last 3736
_journal_paper_doi 10.1021/ic901996u
_journal_volume 49
_journal_year 2010
_chemical_formula_moiety 'C34 H24 Ir N4, F6 P, C2 H3 N'
_chemical_formula_sum 'C36 H27 F6 Ir N5 P'
_chemical_formula_weight 866.80
_chemical_name_systematic
; 
 ? 
;
_space_group_IT_number 14
_symmetry_cell_setting monoclinic
_symmetry_space_group_name_Hall '-P 2ybc'
_symmetry_space_group_name_H-M 'P 1 21/c 1'
_atom_sites_solution_hydrogens geom
_atom_sites_solution_primary direct
_atom_sites_solution_secondary difmap
_audit_creation_date 03-02-10
_audit_creation_method SHELXL-97
_cell_angle_alpha 90.00
_cell_angle_beta 98.83(5)
_cell_angle_gamma 90.00
_cell_formula_units_Z 4
_cell_length_a 14.287(2)
_cell_length_b 10.081(1)
_cell_length_c 23.258(4)
_cell_measurement_reflns_used 8027
_cell_measurement_temperature 293(2)
_cell_measurement_theta_max 27.88
_cell_measurement_theta_min 1.0
_cell_volume 3310.1(9)
_computing_cell_refinement 'DENZO (Otwinowski & Minor, 1997); COLLECT (Nonius B.V., 1999)'
_computing_data_collection 'DENZO (Otwinowski & Minor, 1997); COLLECT (Nonius B.V., 1999)'
_computing_data_reduction 'SCALEPACK (Otwinowski & Minor, 1997)'
_computing_molecular_graphics 'PLATON (Spek, 2003)'
_computing_publication_material 'SHELXL97 (Sheldrick, 2008)'
_computing_structure_refinement 'SHELXL97 (Sheldrick, 2008); CRYSTALBUILDER (Welter, 2006)'
_computing_structure_solution 'DIRDIF99 (Beurskens, et al. 1999)'
_diffrn_ambient_temperature 293(2)
_diffrn_measured_fraction_theta_full 0.997
_diffrn_measured_fraction_theta_max 0.997
_diffrn_measurement_device_type 'Nonius kappa-CCD diffractometer'
_diffrn_measurement_method 'phi and omega scans'
_diffrn_radiation_monochromator graphite
_diffrn_radiation_source 'fine-focus sealed tube'
_diffrn_radiation_type MoK\a
_diffrn_radiation_wavelength 0.71070
_diffrn_reflns_av_R_equivalents 0.0347
_diffrn_reflns_av_sigmaI/netI 0.0459
_diffrn_reflns_limit_h_max 18
_diffrn_reflns_limit_h_min -18
_diffrn_reflns_limit_k_max 12
_diffrn_reflns_limit_k_min -13
_diffrn_reflns_limit_l_max 30
_diffrn_reflns_limit_l_min -30
_diffrn_reflns_number 36260
_diffrn_reflns_theta_full 27.86
_diffrn_reflns_theta_max 27.86
_diffrn_reflns_theta_min 2.21
_exptl_absorpt_coefficient_mu 4.151
_exptl_absorpt_correction_T_max 0.401
_exptl_absorpt_correction_T_min 0.271
_exptl_absorpt_correction_type multi-scan
_exptl_absorpt_process_details 'Scalepack (Otwinowski & Minor, 1997)'
_exptl_crystal_colour brown
_exptl_crystal_density_diffrn 1.739
_exptl_crystal_density_method 'not measured'
_exptl_crystal_description prism
_exptl_crystal_F_000 1696
_exptl_crystal_size_max 0.47
_exptl_crystal_size_mid 0.28
_exptl_crystal_size_min 0.22
_refine_diff_density_max 1.099
_refine_diff_density_min -1.093
_refine_diff_density_rms 0.146
_refine_ls_extinction_method none
_refine_ls_goodness_of_fit_ref 1.066
_refine_ls_hydrogen_treatment constr
_refine_ls_matrix_type full
_refine_ls_number_parameters 470
_refine_ls_number_reflns 7852
_refine_ls_number_restraints 36
_refine_ls_restrained_S_all 1.066
_refine_ls_R_factor_all 0.0623
_refine_ls_R_factor_gt 0.0372
_refine_ls_shift/su_max 0.002
_refine_ls_shift/su_mean 0.000
_refine_ls_structure_factor_coef Fsqd
_refine_ls_weighting_details 'calc w=1/[\s^2^(Fo^2^)+(0.0496P)^2^+1.2869P] where P=(Fo^2^+2Fc^2^)/3'
_refine_ls_weighting_scheme calc
_refine_ls_wR_factor_gt 0.0882
_refine_ls_wR_factor_ref 0.0984
_reflns_number_gt 5861
_reflns_number_total 7852
_reflns_threshold_expression >2sigma(I)
_cod_data_source_file ic901996u_si_002.cif
_cod_data_source_block complex_2
_cod_database_code 4315366

loop_
_symmetry_equiv_pos_as_xyz
'x, y, z'
'-x, y+1/2, -z+1/2'
'-x, -y, -z'
'x, -y-1/2, z-1/2'

loop_
_atom_site_label
_atom_site_type_symbol
_atom_site_fract_x
_atom_site_fract_y
_atom_site_fract_z
_atom_site_U_iso_or_equiv
_atom_site_adp_type
_atom_site_occupancy
_atom_site_symmetry_multiplicity
_atom_site_calc_flag
_atom_site_refinement_flags
_atom_site_disorder_assembly
_atom_site_disorder_group
P1 P 0.59112(10) 0.23733(14) 0.79618(7) 0.0605(4) Uani 1 1 d . . .
F1 F 0.6315(4) 0.0945(3) 0.8116(2) 0.1080(15) Uani 1 1 d . . .
F2 F 0.5301(3) 0.2263(4) 0.8478(2) 0.1054(13) Uani 1 1 d . . .
F3 F 0.5089(3) 0.1748(5) 0.7534(2) 0.152(2) Uani 1 1 d . . .
F4 F 0.6552(4) 0.2493(5) 0.7478(2) 0.1280(17) Uani 1 1 d . . .
F5 F 0.5494(4) 0.3782(4) 0.7813(2) 0.1255(18) Uani 1 1 d . . .
F6 F 0.6736(3) 0.2966(4) 0.8422(2) 0.1083(14) Uani 1 1 d . . .
Ir1 Ir 0.221015(12) 0.075222(17) 0.867543(8) 0.03999(8) Uani 1 1 d . . .
N1 N 0.2467(3) 0.1328(4) 0.78258(18) 0.0459(9) Uani 1 1 d . . .
N2 N 0.2893(3) 0.2641(4) 0.88173(18) 0.0474(10) Uani 1 1 d . . .
C1 C 0.2248(4) 0.0593(5) 0.7338(2) 0.0557(13) Uani 1 1 d . . .
H1 H 0.1999 -0.0252 0.7369 0.067 Uiso 1 1 calc R . .
C2 C 0.2377(4) 0.1043(7) 0.6793(3) 0.0711(17) Uani 1 1 d . . .
H2 H 0.2218 0.0515 0.6465 0.085 Uiso 1 1 calc R . .
C3 C 0.2743(4) 0.2275(7) 0.6751(3) 0.0723(17) Uani 1 1 d . . .
H3 H 0.2831 0.2601 0.6389 0.087 Uiso 1 1 calc R . .
C4 C 0.2986(4) 0.3047(6) 0.7242(3) 0.0662(16) Uani 1 1 d . . .
H4 H 0.3233 0.3894 0.7213 0.079 Uiso 1 1 calc R . .
C5 C 0.2854(3) 0.2537(5) 0.7784(2) 0.0503(12) Uani 1 1 d . . .
C6 C 0.3102(3) 0.3251(5) 0.8328(2) 0.0506(12) Uani 1 1 d . . .
C7 C 0.3543(4) 0.4488(5) 0.8371(3) 0.0663(16) Uani 1 1 d . . .
H7 H 0.3693 0.4910 0.8041 0.080 Uiso 1 1 calc R . .
C8 C 0.3754(4) 0.5081(6) 0.8916(3) 0.0738(17) Uani 1 1 d . . .
H8 H 0.4052 0.5904 0.8950 0.089 Uiso 1 1 calc R . .
C9 C 0.3530(4) 0.4467(5) 0.9405(4) 0.0714(18) Uani 1 1 d . . .
C10 C 0.3092(3) 0.3223(5) 0.9332(3) 0.0554(13) Uani 1 1 d . . .
H10 H 0.2935 0.2790 0.9658 0.066 Uiso 1 1 calc R . .
C11 C 0.3708(5) 0.5033(7) 0.9970(4) 0.088(2) Uani 1 1 d . . .
C12 C 0.3816(7) 0.5476(9) 1.0440(5) 0.120(3) Uani 1 1 d . . .
H12 H 0.3903 0.5829 1.0814 0.144 Uiso 1 1 calc R . .
C34 C 0.1499(3) -0.0945(5) 0.8449(2) 0.0449(11) Uani 1 1 d . . .
C28 C 0.0171(4) 0.0586(6) 0.8330(2) 0.0557(14) Uani 1 1 d . . .
C16 C 0.4451(4) -0.1363(5) 0.9680(2) 0.0584(14) Uani 1 1 d . . .
H16 H 0.4562 -0.1669 1.0061 0.070 Uiso 1 1 calc R . .
C31 C 0.0299(5) -0.3118(7) 0.8115(3) 0.081(2) Uani 1 1 d . . .
H31 H -0.0091 -0.3842 0.8004 0.097 Uiso 1 1 calc R . .
C29 C 0.0501(4) -0.0760(5) 0.8293(2) 0.0507(13) Uani 1 1 d . . .
C19 C 0.2941(4) -0.0565(5) 1.0416(2) 0.0592(14) Uani 1 1 d . . .
H19 H 0.3472 -0.0988 1.0617 0.071 Uiso 1 1 calc R . .
C14 C 0.4919(4) -0.1175(6) 0.8747(3) 0.0610(14) Uani 1 1 d . . .
H14 H 0.5341 -0.1356 0.8489 0.073 Uiso 1 1 calc R . .
C20 C 0.2217(4) -0.0209(6) 1.0699(3) 0.0688(15) Uani 1 1 d . . .
H20 H 0.2251 -0.0392 1.1094 0.083 Uiso 1 1 calc R . .
C15 C 0.5094(4) -0.1631(5) 0.9311(3) 0.0604(14) Uani 1 1 d . . .
H15 H 0.5640 -0.2115 0.9442 0.073 Uiso 1 1 calc R . .
C23 C 0.2096(3) 0.0368(5) 0.9509(2) 0.0445(11) Uani 1 1 d . . .
C13 C 0.4116(3) -0.0451(5) 0.8570(2) 0.0497(12) Uani 1 1 d . . .
H13 H 0.4008 -0.0127 0.8192 0.060 Uiso 1 1 calc R . .
C25 C -0.0300(5) 0.3207(7) 0.8475(3) 0.087(2) Uani 1 1 d . . .
H25 H -0.0451 0.4089 0.8532 0.105 Uiso 1 1 calc R . .
C18 C 0.2891(3) -0.0298(5) 0.9826(2) 0.0473(11) Uani 1 1 d . . .
C17 C 0.3635(3) -0.0637(4) 0.9486(2) 0.0415(10) Uani 1 1 d . . .
C26 C -0.1004(4) 0.2267(8) 0.8298(3) 0.092(2) Uani 1 1 d . . .
H26 H -0.1637 0.2523 0.8229 0.110 Uiso 1 1 calc R . .
C32 C 0.1253(5) -0.3285(6) 0.8264(3) 0.0713(17) Uani 1 1 d . . .
H32 H 0.1510 -0.4130 0.8252 0.086 Uiso 1 1 calc R . .
N3 N 0.3476(2) -0.0192(4) 0.89244(17) 0.0407(8) Uani 1 1 d . . .
C24 C 0.0621(4) 0.2775(6) 0.8560(3) 0.0697(17) Uani 1 1 d . . .
H24 H 0.1100 0.3391 0.8668 0.084 Uiso 1 1 calc R . .
N4 N 0.0864(3) 0.1497(4) 0.84929(18) 0.0507(10) Uani 1 1 d . . .
C21 C 0.1428(5) 0.0427(6) 1.0403(3) 0.0714(17) Uani 1 1 d . . .
H21 H 0.0935 0.0665 1.0600 0.086 Uiso 1 1 calc R . .
C33 C 0.1847(4) -0.2221(5) 0.8432(2) 0.0572(13) Uani 1 1 d . . .
H33 H 0.2493 -0.2369 0.8536 0.069 Uiso 1 1 calc R . .
C30 C -0.0080(4) -0.1867(7) 0.8130(3) 0.0706(17) Uani 1 1 d . . .
H30 H -0.0730 -0.1750 0.8030 0.085 Uiso 1 1 calc R . .
C22 C 0.1365(4) 0.0711(5) 0.9820(3) 0.0591(14) Uani 1 1 d . . .
H22 H 0.0829 0.1138 0.9629 0.071 Uiso 1 1 calc R . .
C27 C -0.0768(4) 0.0993(7) 0.8227(3) 0.0724(19) Uani 1 1 d . . .
H27 H -0.1241 0.0375 0.8108 0.087 Uiso 1 1 calc R . .
N5A N 0.1245(14) 0.4537(13) 0.9907(17) 0.288(19) Uani 0.68(3) 1 d PDU A 1
C35A C 0.1120(13) 0.5646(13) 0.9892(15) 0.180(12) Uani 0.68(3) 1 d PDU A 1
C36A C 0.0906(17) 0.7033(13) 0.9839(10) 0.132(8) Uani 0.68(3) 1 d PDU A 1
H36A H 0.1072 0.7361 0.9480 0.198 Uiso 0.68(3) 1 calc PR A 1
H36B H 0.1263 0.7502 1.0159 0.198 Uiso 0.68(3) 1 calc PR A 1
H36C H 0.0242 0.7166 0.9841 0.198 Uiso 0.68(3) 1 calc PR A 1
C35B C 0.095(6) 0.564(6) 1.007(3) 0.34(4) Uani 0.32(3) 1 d PDU A 2
N5B N 0.083(9) 0.665(6) 0.986(4) 0.35(4) Uani 0.32(3) 1 d PDU A 2
C36B C 0.105(7) 0.443(6) 1.041(2) 0.34(4) Uani 0.32(3) 1 d PDU A 2
H36D H 0.0854 0.3692 1.0159 0.510 Uiso 0.32(3) 1 calc PR A 2
H36E H 0.0658 0.4486 1.0708 0.510 Uiso 0.32(3) 1 calc PR A 2
H36F H 0.1698 0.4326 1.0580 0.510 Uiso 0.32(3) 1 calc PR A 2

loop_
_atom_site_aniso_label
_atom_site_aniso_U_11
_atom_site_aniso_U_22
_atom_site_aniso_U_33
_atom_site_aniso_U_23
_atom_site_aniso_U_13
_atom_site_aniso_U_12
P1 0.0539(8) 0.0538(8) 0.0734(10) 0.0035(7) 0.0084(7) 0.0088(7)
F1 0.149(4) 0.064(2) 0.107(3) -0.002(2) 0.005(3) 0.040(2)
F2 0.097(3) 0.103(3) 0.127(4) 0.005(3) 0.054(3) 0.004(2)
F3 0.112(4) 0.164(6) 0.157(5) -0.025(4) -0.049(4) -0.017(4)
F4 0.124(4) 0.164(5) 0.110(4) 0.027(3) 0.062(3) 0.030(3)
F5 0.140(4) 0.076(2) 0.169(5) 0.041(3) 0.051(4) 0.048(3)
F6 0.080(3) 0.113(3) 0.130(4) -0.041(3) 0.010(2) -0.017(2)
Ir1 0.03268(10) 0.04017(11) 0.04670(12) 0.00752(8) 0.00479(7) -0.00219(7)
N1 0.034(2) 0.051(2) 0.053(3) 0.011(2) 0.0063(17) 0.0017(18)
N2 0.037(2) 0.038(2) 0.068(3) 0.004(2) 0.0091(19) 0.0014(17)
C1 0.049(3) 0.064(3) 0.053(3) 0.012(3) 0.005(2) -0.002(2)
C2 0.064(4) 0.093(5) 0.057(4) 0.007(3) 0.013(3) -0.007(3)
C3 0.067(4) 0.084(4) 0.066(4) 0.025(3) 0.011(3) 0.009(3)
C4 0.056(3) 0.061(4) 0.086(5) 0.026(3) 0.025(3) 0.001(3)
C5 0.035(2) 0.050(3) 0.067(3) 0.016(2) 0.014(2) 0.005(2)
C6 0.034(2) 0.042(3) 0.077(4) 0.009(2) 0.012(2) 0.000(2)
C7 0.059(4) 0.051(3) 0.091(5) 0.017(3) 0.019(3) -0.006(3)
C8 0.068(4) 0.046(3) 0.108(6) -0.004(4) 0.015(4) -0.017(3)
C9 0.053(3) 0.050(3) 0.109(6) -0.018(3) 0.007(3) -0.003(3)
C10 0.048(3) 0.046(3) 0.073(4) -0.001(3) 0.010(3) 0.001(2)
C11 0.077(5) 0.074(5) 0.112(6) -0.022(5) 0.008(4) -0.006(4)
C12 0.131(8) 0.116(7) 0.115(8) -0.044(6) 0.029(6) -0.022(6)
C34 0.037(2) 0.056(3) 0.042(3) 0.007(2) 0.007(2) -0.013(2)
C28 0.040(3) 0.080(4) 0.047(3) 0.021(3) 0.005(2) -0.006(3)
C16 0.053(3) 0.052(3) 0.064(4) 0.005(3) -0.013(3) -0.002(3)
C31 0.072(4) 0.073(4) 0.096(5) -0.011(4) 0.008(4) -0.035(4)
C29 0.039(3) 0.069(4) 0.045(3) 0.010(2) 0.009(2) -0.012(2)
C19 0.057(3) 0.065(4) 0.051(3) 0.013(2) -0.003(3) -0.007(3)
C14 0.043(3) 0.066(3) 0.075(4) -0.005(3) 0.012(3) 0.000(3)
C20 0.074(4) 0.081(4) 0.052(4) 0.006(3) 0.013(3) -0.007(3)
C15 0.041(3) 0.053(3) 0.084(4) 0.000(3) -0.002(3) 0.004(2)
C23 0.047(3) 0.039(2) 0.047(3) 0.001(2) 0.002(2) -0.007(2)
C13 0.039(3) 0.049(3) 0.060(3) 0.006(2) 0.006(2) -0.001(2)
C25 0.068(4) 0.076(4) 0.121(6) 0.034(4) 0.026(4) 0.027(4)
C18 0.044(3) 0.044(3) 0.052(3) 0.008(2) 0.000(2) -0.008(2)
C17 0.039(2) 0.037(2) 0.045(3) 0.0008(19) -0.0044(19) -0.0088(19)
C26 0.048(3) 0.124(6) 0.107(6) 0.051(5) 0.023(4) 0.023(4)
C32 0.080(4) 0.059(4) 0.075(4) -0.010(3) 0.010(3) -0.024(3)
N3 0.0303(19) 0.0345(19) 0.055(2) -0.0003(17) 0.0006(16) -0.0048(16)
C24 0.049(3) 0.065(4) 0.096(5) 0.027(3) 0.014(3) 0.013(3)
N4 0.037(2) 0.057(3) 0.059(3) 0.019(2) 0.0106(18) 0.0054(19)
C21 0.075(4) 0.077(4) 0.068(4) 0.004(3) 0.031(3) 0.000(3)
C33 0.051(3) 0.055(3) 0.069(4) 0.009(3) 0.020(3) -0.005(3)
C30 0.045(3) 0.102(5) 0.063(4) 0.005(3) 0.001(3) -0.027(3)
C22 0.054(3) 0.072(4) 0.054(3) 0.005(3) 0.015(3) 0.005(3)
C27 0.039(3) 0.095(5) 0.082(5) 0.034(4) 0.006(3) 0.001(3)
N5A 0.165(16) 0.118(10) 0.62(5) -0.105(19) 0.17(2) -0.010(11)
C35A 0.100(13) 0.107(9) 0.36(3) -0.077(15) 0.116(17) -0.031(10)
C36A 0.203(19) 0.087(8) 0.124(14) -0.018(8) 0.079(13) -0.067(10)
C35B 0.51(8) 0.30(7) 0.22(6) 0.01(4) 0.06(6) 0.29(7)
N5B 0.53(10) 0.27(8) 0.28(7) 0.03(5) 0.18(7) 0.15(8)
C36B 0.58(10) 0.30(7) 0.13(4) -0.01(3) 0.05(5) 0.31(7)

loop_
_atom_type_symbol
_atom_type_description
_atom_type_scat_dispersion_real
_atom_type_scat_dispersion_imag
_atom_type_scat_source
C C 0.0033 0.0016 'International Tables Vol C Tables 4.2.6.8 and 6.1.1.4'
H H 0.0000 0.0000 'International Tables Vol C Tables 4.2.6.8 and 6.1.1.4'
F F 0.0171 0.0103 'International Tables Vol C Tables 4.2.6.8 and 6.1.1.4'
Ir Ir -1.4442 7.9887 'International Tables Vol C Tables 4.2.6.8 and 6.1.1.4'
N N 0.0061 0.0033 'International Tables Vol C Tables 4.2.6.8 and 6.1.1.4'
P P 0.1023 0.0942 'International Tables Vol C Tables 4.2.6.8 and 6.1.1.4'

loop_
_geom_angle_atom_site_label_1
_geom_angle_atom_site_label_2
_geom_angle_atom_site_label_3
_geom_angle
_geom_angle_site_symmetry_1
_geom_angle_site_symmetry_3
_geom_angle_publ_flag
F3 P1 F5 90.1(3) . . ?
F3 P1 F4 92.3(3) . . ?
F5 P1 F4 90.9(3) . . ?
F3 P1 F1 89.4(3) . . ?
F5 P1 F1 179.0(3) . . ?
F4 P1 F1 90.0(3) . . ?
F3 P1 F6 177.2(3) . . ?
F5 P1 F6 91.5(3) . . ?
F4 P1 F6 90.0(3) . . ?
F1 P1 F6 89.0(3) . . ?
F3 P1 F2 90.4(3) . . ?
F5 P1 F2 89.8(2) . . ?
F4 P1 F2 177.3(3) . . ?
F1 P1 F2 89.3(3) . . ?
F6 P1 F2 87.3(3) . . ?
C23 Ir1 C34 88.62(19) . . ?
C23 Ir1 N3 80.58(18) . . ?
C34 Ir1 N3 93.88(16) . . ?
C23 Ir1 N4 93.33(19) . . ?
C34 Ir1 N4 80.63(19) . . ?
N3 Ir1 N4 171.95(15) . . ?
C23 Ir1 N2 97.19(17) . . ?
C34 Ir1 N2 173.25(17) . . ?
N3 Ir1 N2 90.46(14) . . ?
N4 Ir1 N2 95.55(15) . . ?
C23 Ir1 N1 173.00(17) . . ?
C34 Ir1 N1 98.04(18) . . ?
N3 Ir1 N1 96.75(15) . . ?
N4 Ir1 N1 89.88(15) . . ?
N2 Ir1 N1 76.29(16) . . ?
C5 N1 C1 118.7(4) . . ?
C5 N1 Ir1 116.2(3) . . ?
C1 N1 Ir1 125.1(3) . . ?
C10 N2 C6 120.6(4) . . ?
C10 N2 Ir1 124.2(3) . . ?
C6 N2 Ir1 115.1(3) . . ?
N1 C1 C2 122.8(5) . . ?
N1 C1 H1 118.6 . . ?
C2 C1 H1 118.6 . . ?
C3 C2 C1 118.2(6) . . ?
C3 C2 H2 120.9 . . ?
C1 C2 H2 120.9 . . ?
C2 C3 C4 120.5(6) . . ?
C2 C3 H3 119.8 . . ?
C4 C3 H3 119.8 . . ?
C3 C4 C5 119.0(5) . . ?
C3 C4 H4 120.5 . . ?
C5 C4 H4 120.5 . . ?
N1 C5 C4 120.7(5) . . ?
N1 C5 C6 115.7(4) . . ?
C4 C5 C6 123.7(5) . . ?
N2 C6 C7 119.8(5) . . ?
N2 C6 C5 116.6(4) . . ?
C7 C6 C5 123.6(5) . . ?
C8 C7 C6 118.8(6) . . ?
C8 C7 H7 120.6 . . ?
C6 C7 H7 120.6 . . ?
C9 C8 C7 120.9(6) . . ?
C9 C8 H8 119.5 . . ?
C7 C8 H8 119.5 . . ?
C8 C9 C10 117.4(6) . . ?
C8 C9 C11 123.6(6) . . ?
C10 C9 C11 119.0(7) . . ?
N2 C10 C9 122.4(6) . . ?
N2 C10 H10 118.8 . . ?
C9 C10 H10 118.8 . . ?
C12 C11 C9 177.0(9) . . ?
C11 C12 H12 180.0 . . ?
C33 C34 C29 117.6(4) . . ?
C33 C34 Ir1 128.9(4) . . ?
C29 C34 Ir1 113.5(4) . . ?
N4 C28 C27 119.4(5) . . ?
N4 C28 C29 114.8(4) . . ?
C27 C28 C29 125.8(5) . . ?
C15 C16 C17 120.6(5) . . ?
C15 C16 H16 119.7 . . ?
C17 C16 H16 119.7 . . ?
C32 C31 C30 119.2(5) . . ?
C32 C31 H31 120.4 . . ?
C30 C31 H31 120.4 . . ?
C30 C29 C34 119.3(5) . . ?
C30 C29 C28 125.2(5) . . ?
C34 C29 C28 115.5(4) . . ?
C20 C19 C18 120.0(5) . . ?
C20 C19 H19 120.0 . . ?
C18 C19 H19 120.0 . . ?
C13 C14 C15 119.0(5) . . ?
C13 C14 H14 120.5 . . ?
C15 C14 H14 120.5 . . ?
C19 C20 C21 120.2(6) . . ?
C19 C20 H20 119.9 . . ?
C21 C20 H20 119.9 . . ?
C16 C15 C14 119.1(5) . . ?
C16 C15 H15 120.4 . . ?
C14 C15 H15 120.4 . . ?
C22 C23 C18 116.6(5) . . ?
C22 C23 Ir1 128.9(4) . . ?
C18 C23 Ir1 114.4(4) . . ?
N3 C13 C14 122.5(5) . . ?
N3 C13 H13 118.8 . . ?
C14 C13 H13 118.8 . . ?
C24 C25 C26 117.3(6) . . ?
C24 C25 H25 121.3 . . ?
C26 C25 H25 121.3 . . ?
C19 C18 C23 121.2(5) . . ?
C19 C18 C17 123.9(5) . . ?
C23 C18 C17 114.9(4) . . ?
N3 C17 C16 119.3(5) . . ?
N3 C17 C18 114.4(4) . . ?
C16 C17 C18 126.3(5) . . ?
C27 C26 C25 120.1(6) . . ?
C27 C26 H26 120.0 . . ?
C25 C26 H26 120.0 . . ?
C31 C32 C33 121.4(6) . . ?
C31 C32 H32 119.3 . . ?
C33 C32 H32 119.3 . . ?
C13 N3 C17 119.5(4) . . ?
C13 N3 Ir1 124.8(3) . . ?
C17 N3 Ir1 115.6(3) . . ?
N4 C24 C25 122.9(6) . . ?
N4 C24 H24 118.5 . . ?
C25 C24 H24 118.5 . . ?
C24 N4 C28 119.2(5) . . ?
C24 N4 Ir1 125.2(4) . . ?
C28 N4 Ir1 115.5(3) . . ?
C22 C21 C20 120.9(6) . . ?
C22 C21 H21 119.6 . . ?
C20 C21 H21 119.6 . . ?
C34 C33 C32 121.4(5) . . ?
C34 C33 H33 119.3 . . ?
C32 C33 H33 119.3 . . ?
C31 C30 C29 121.1(5) . . ?
C31 C30 H30 119.5 . . ?
C29 C30 H30 119.5 . . ?
C21 C22 C23 121.0(6) . . ?
C21 C22 H22 119.5 . . ?
C23 C22 H22 119.5 . . ?
C26 C27 C28 121.1(6) . . ?
C26 C27 H27 119.5 . . ?
C28 C27 H27 119.5 . . ?
N5A C35A C36A 176(3) . . ?
C35A C36A H36A 109.5 . . ?
C35A C36A H36B 109.5 . . ?
H36A C36A H36B 109.5 . . ?
C35A C36A H36C 109.5 . . ?
H36A C36A H36C 109.5 . . ?
H36B C36A H36C 109.5 . . ?
N5B C35B C36B 171(7) . . ?
C35B C36B H36D 109.5 . . ?
C35B C36B H36E 109.5 . . ?
H36D C36B H36E 109.5 . . ?
C35B C36B H36F 109.5 . . ?
H36D C36B H36F 109.5 . . ?
H36E C36B H36F 109.5 . . ?

loop_
_geom_bond_atom_site_label_1
_geom_bond_atom_site_label_2
_geom_bond_distance
_geom_bond_site_symmetry_2
_geom_bond_publ_flag
P1 F3 1.552(4) . ?
P1 F5 1.558(4) . ?
P1 F4 1.561(5) . ?
P1 F1 1.572(4) . ?
P1 F6 1.582(4) . ?
P1 F2 1.592(4) . ?
Ir1 C23 2.009(5) . ?
Ir1 C34 2.018(5) . ?
Ir1 N3 2.047(4) . ?
Ir1 N4 2.048(4) . ?
Ir1 N2 2.142(4) . ?
Ir1 N1 2.145(4) . ?
N1 C5 1.348(6) . ?
N1 C1 1.352(7) . ?
N2 C10 1.325(6) . ?
N2 C6 1.367(6) . ?
C1 C2 1.384(8) . ?
C1 H1 0.9300 . ?
C2 C3 1.356(8) . ?
C2 H2 0.9300 . ?
C3 C4 1.381(9) . ?
C3 H3 0.9300 . ?
C4 C5 1.401(7) . ?
C4 H4 0.9300 . ?
C5 C6 1.451(7) . ?
C6 C7 1.394(7) . ?
C7 C8 1.393(9) . ?
C7 H7 0.9300 . ?
C8 C9 1.374(9) . ?
C8 H8 0.9300 . ?
C9 C10 1.400(7) . ?
C9 C11 1.421(10) . ?
C10 H10 0.9300 . ?
C11 C12 1.169(11) . ?
C12 H12 0.9300 . ?
C34 C33 1.382(7) . ?
C34 C29 1.427(7) . ?
C28 N4 1.362(7) . ?
C28 C27 1.387(8) . ?
C28 C29 1.444(7) . ?
C16 C15 1.377(8) . ?
C16 C17 1.391(7) . ?
C16 H16 0.9300 . ?
C31 C32 1.365(8) . ?
C31 C30 1.375(9) . ?
C31 H31 0.9300 . ?
C29 C30 1.408(7) . ?
C19 C20 1.358(8) . ?
C19 C18 1.390(7) . ?
C19 H19 0.9300 . ?
C14 C13 1.369(7) . ?
C14 C15 1.377(8) . ?
C14 H14 0.9300 . ?
C20 C21 1.385(9) . ?
C20 H20 0.9300 . ?
C15 H15 0.9300 . ?
C23 C22 1.401(7) . ?
C23 C18 1.423(7) . ?
C13 N3 1.346(6) . ?
C13 H13 0.9300 . ?
C25 C24 1.372(8) . ?
C25 C26 1.396(10) . ?
C25 H25 0.9300 . ?
C18 C17 1.458(7) . ?
C17 N3 1.367(6) . ?
C26 C27 1.344(9) . ?
C26 H26 0.9300 . ?
C32 C33 1.386(7) . ?
C32 H32 0.9300 . ?
C24 N4 1.349(7) . ?
C24 H24 0.9300 . ?
C21 C22 1.375(8) . ?
C21 H21 0.9300 . ?
C33 H33 0.9300 . ?
C30 H30 0.9300 . ?
C22 H22 0.9300 . ?
C27 H27 0.9300 . ?
N5A C35A 1.1320(11) . ?
C35A C36A 1.433(7) . ?
C36A H36A 0.9600 . ?
C36A H36B 0.9600 . ?
C36A H36C 0.9600 . ?
C35B N5B 1.1321(15) . ?
C35B C36B 1.441(9) . ?
C36B H36D 0.9600 . ?
C36B H36E 0.9600 . ?
C36B H36F 0.9600 . ?

loop_
_geom_torsion_atom_site_label_1
_geom_torsion_atom_site_label_2
_geom_torsion_atom_site_label_3
_geom_torsion_atom_site_label_4
_geom_torsion
_geom_torsion_site_symmetry_1
_geom_torsion_site_symmetry_2
_geom_torsion_site_symmetry_3
_geom_torsion_site_symmetry_4
_geom_torsion_publ_flag
C34 Ir1 N1 C5 172.9(3) . . . . ?
N3 Ir1 N1 C5 -92.2(3) . . . . ?
N4 Ir1 N1 C5 92.4(3) . . . . ?
N2 Ir1 N1 C5 -3.4(3) . . . . ?
C34 Ir1 N1 C1 -5.2(4) . . . . ?
N3 Ir1 N1 C1 89.7(4) . . . . ?
N4 Ir1 N1 C1 -85.7(4) . . . . ?
N2 Ir1 N1 C1 178.5(4) . . . . ?
C23 Ir1 N2 C10 -1.6(4) . . . . ?
N3 Ir1 N2 C10 -82.2(4) . . . . ?
N4 Ir1 N2 C10 92.4(4) . . . . ?
N1 Ir1 N2 C10 -179.0(4) . . . . ?
C23 Ir1 N2 C6 179.8(3) . . . . ?
N3 Ir1 N2 C6 99.2(3) . . . . ?
N4 Ir1 N2 C6 -86.2(3) . . . . ?
N1 Ir1 N2 C6 2.4(3) . . . . ?
C5 N1 C1 C2 -2.0(8) . . . . ?
Ir1 N1 C1 C2 176.1(4) . . . . ?
N1 C1 C2 C3 0.2(9) . . . . ?
C1 C2 C3 C4 0.6(9) . . . . ?
C2 C3 C4 C5 0.4(9) . . . . ?
C1 N1 C5 C4 2.9(7) . . . . ?
Ir1 N1 C5 C4 -175.3(4) . . . . ?
C1 N1 C5 C6 -177.9(4) . . . . ?
Ir1 N1 C5 C6 3.9(5) . . . . ?
C3 C4 C5 N1 -2.2(8) . . . . ?
C3 C4 C5 C6 178.8(5) . . . . ?
C10 N2 C6 C7 1.1(7) . . . . ?
Ir1 N2 C6 C7 179.7(4) . . . . ?
C10 N2 C6 C5 -179.8(4) . . . . ?
Ir1 N2 C6 C5 -1.2(5) . . . . ?
N1 C5 C6 N2 -1.8(6) . . . . ?
C4 C5 C6 N2 177.3(4) . . . . ?
N1 C5 C6 C7 177.3(4) . . . . ?
C4 C5 C6 C7 -3.6(8) . . . . ?
N2 C6 C7 C8 -0.5(8) . . . . ?
C5 C6 C7 C8 -179.6(5) . . . . ?
C6 C7 C8 C9 -0.4(9) . . . . ?
C7 C8 C9 C10 0.7(9) . . . . ?
C7 C8 C9 C11 -178.6(6) . . . . ?
C6 N2 C10 C9 -0.7(7) . . . . ?
Ir1 N2 C10 C9 -179.3(4) . . . . ?
C8 C9 C10 N2 -0.1(8) . . . . ?
C11 C9 C10 N2 179.2(5) . . . . ?
C23 Ir1 C34 C33 -86.0(5) . . . . ?
N3 Ir1 C34 C33 -5.6(5) . . . . ?
N4 Ir1 C34 C33 -179.6(5) . . . . ?
N1 Ir1 C34 C33 91.8(5) . . . . ?
C23 Ir1 C34 C29 93.4(4) . . . . ?
N3 Ir1 C34 C29 173.9(4) . . . . ?
N4 Ir1 C34 C29 -0.2(3) . . . . ?
N1 Ir1 C34 C29 -88.7(4) . . . . ?
C33 C34 C29 C30 0.0(7) . . . . ?
Ir1 C34 C29 C30 -179.6(4) . . . . ?
C33 C34 C29 C28 178.7(5) . . . . ?
Ir1 C34 C29 C28 -0.8(6) . . . . ?
N4 C28 C29 C30 -179.5(5) . . . . ?
C27 C28 C29 C30 2.0(9) . . . . ?
N4 C28 C29 C34 1.8(7) . . . . ?
C27 C28 C29 C34 -176.7(5) . . . . ?
C18 C19 C20 C21 -0.3(9) . . . . ?
C17 C16 C15 C14 -0.2(8) . . . . ?
C13 C14 C15 C16 0.9(8) . . . . ?
C34 Ir1 C23 C22 -88.0(5) . . . . ?
N3 Ir1 C23 C22 177.8(5) . . . . ?
N4 Ir1 C23 C22 -7.5(5) . . . . ?
N2 Ir1 C23 C22 88.5(5) . . . . ?
C34 Ir1 C23 C18 94.7(4) . . . . ?
N3 Ir1 C23 C18 0.6(3) . . . . ?
N4 Ir1 C23 C18 175.3(3) . . . . ?
N2 Ir1 C23 C18 -88.7(3) . . . . ?
C15 C14 C13 N3 -1.5(8) . . . . ?
C20 C19 C18 C23 1.1(8) . . . . ?
C20 C19 C18 C17 179.7(5) . . . . ?
C22 C23 C18 C19 -1.3(7) . . . . ?
Ir1 C23 C18 C19 176.3(4) . . . . ?
C22 C23 C18 C17 -180.0(4) . . . . ?
Ir1 C23 C18 C17 -2.4(5) . . . . ?
C15 C16 C17 N3 0.1(7) . . . . ?
C15 C16 C17 C18 179.1(5) . . . . ?
C19 C18 C17 N3 -175.0(4) . . . . ?
C23 C18 C17 N3 3.6(6) . . . . ?
C19 C18 C17 C16 6.0(8) . . . . ?
C23 C18 C17 C16 -175.4(5) . . . . ?
C24 C25 C26 C27 1.1(11) . . . . ?
C30 C31 C32 C33 0.3(10) . . . . ?
C14 C13 N3 C17 1.4(7) . . . . ?
C14 C13 N3 Ir1 -174.9(4) . . . . ?
C16 C17 N3 C13 -0.7(6) . . . . ?
C18 C17 N3 C13 -179.8(4) . . . . ?
C16 C17 N3 Ir1 175.9(3) . . . . ?
C18 C17 N3 Ir1 -3.2(5) . . . . ?
C23 Ir1 N3 C13 177.9(4) . . . . ?
C34 Ir1 N3 C13 89.9(4) . . . . ?
N2 Ir1 N3 C13 -84.9(4) . . . . ?
N1 Ir1 N3 C13 -8.6(4) . . . . ?
C23 Ir1 N3 C17 1.5(3) . . . . ?
C34 Ir1 N3 C17 -86.5(3) . . . . ?
N2 Ir1 N3 C17 98.7(3) . . . . ?
N1 Ir1 N3 C17 174.9(3) . . . . ?
C26 C25 C24 N4 -1.6(10) . . . . ?
C25 C24 N4 C28 0.5(9) . . . . ?
C25 C24 N4 Ir1 -174.7(5) . . . . ?
C27 C28 N4 C24 1.0(8) . . . . ?
C29 C28 N4 C24 -177.7(5) . . . . ?
C27 C28 N4 Ir1 176.7(4) . . . . ?
C29 C28 N4 Ir1 -2.0(6) . . . . ?
C23 Ir1 N4 C24 88.6(4) . . . . ?
C34 Ir1 N4 C24 176.6(5) . . . . ?
N2 Ir1 N4 C24 -9.0(5) . . . . ?
N1 Ir1 N4 C24 -85.2(4) . . . . ?
C23 Ir1 N4 C28 -86.9(4) . . . . ?
C34 Ir1 N4 C28 1.2(4) . . . . ?
N2 Ir1 N4 C28 175.6(4) . . . . ?
N1 Ir1 N4 C28 99.4(4) . . . . ?
C19 C20 C21 C22 -0.2(10) . . . . ?
C29 C34 C33 C32 0.6(8) . . . . ?
Ir1 C34 C33 C32 -179.9(4) . . . . ?
C31 C32 C33 C34 -0.8(9) . . . . ?
C32 C31 C30 C29 0.4(10) . . . . ?
C34 C29 C30 C31 -0.5(9) . . . . ?
C28 C29 C30 C31 -179.1(6) . . . . ?
C20 C21 C22 C23 -0.1(9) . . . . ?
C18 C23 C22 C21 0.8(8) . . . . ?
Ir1 C23 C22 C21 -176.4(4) . . . . ?
C25 C26 C27 C28 0.3(11) . . . . ?
N4 C28 C27 C26 -1.4(9) . . . . ?
C29 C28 C27 C26 177.1(6) . . . . ?
